data_4035062
loop_
_publ_author_name
'Ghosh, Koushik'
'Shankar, Majji'
'Rit, Raja K.'
'Dubey, Gurudutt'
'Bharatam, Prasad V.'
'Sahoo, Akhila K.'

_publ_section_title
;
 Sulfoximine-Assisted One-Pot Unsymmetrical Multiple Annulation of Arenes:
 A Combined Experimental and Computational Study.
;
_journal_issue 17
_journal_name_full 'The Journal of organic chemistry'
_journal_page_first 9667
_journal_page_last 9681
_journal_paper_doi 10.1021/acs.joc.8b01077
_journal_volume 83
_journal_year 2018
_chemical_formula_sum 'C26 H23 N O2'
_chemical_formula_weight 381.45
_space_group_IT_number 14
_space_group_name_Hall '-P 2ybc'
_space_group_name_H-M_alt 'P 1 21/c 1'
_symmetry_cell_setting monoclinic
_symmetry_space_group_name_Hall '-P 2ybc'
_symmetry_space_group_name_H-M 'P 1 21/c 1'
_atom_sites_solution_hydrogens geom
_atom_sites_solution_primary direct
_atom_sites_solution_secondary difmap
_audit_creation_method SHELXL-97
_cell_angle_alpha 90.00
_cell_angle_beta 97.372(2)
_cell_angle_gamma 90.00
_cell_formula_units_Z 8
_cell_length_a 12.6257(12)
_cell_length_b 15.9625(15)
_cell_length_c 20.5960(19)
_cell_measurement_reflns_used 5075
_cell_measurement_temperature 571(2)
_cell_measurement_theta_max 21.27
_cell_measurement_theta_min 2.37
_cell_volume 4116.6(7)
_computing_cell_refinement 'Bruker SMART'
_computing_data_collection 'Bruker SMART'
_computing_data_reduction 'Bruker SAINT'
_computing_molecular_graphics 'Bruker SHELXTL'
_computing_publication_material 'Bruker SHELXTL'
_computing_structure_refinement 'SHELXL-97 (Sheldrick, 1997)'
_computing_structure_solution 'SHELXS-97 (Sheldrick, 1990)'
_diffrn_ambient_temperature 571(2)
_diffrn_measured_fraction_theta_full 'ACTA 50'
_diffrn_measured_fraction_theta_max 0.968
_diffrn_measurement_device_type 'CCD area detector'
_diffrn_measurement_method 'phi and omega scans'
_diffrn_radiation_monochromator graphite
_diffrn_radiation_source 'fine-focus sealed tube'
_diffrn_radiation_type MoK\a
_diffrn_radiation_wavelength 0.71073
_diffrn_reflns_av_R_equivalents 0.0536
_diffrn_reflns_av_sigmaI/netI 0.0497
_diffrn_reflns_limit_h_max 16
_diffrn_reflns_limit_h_min -16
_diffrn_reflns_limit_k_max 20
_diffrn_reflns_limit_k_min -21
_diffrn_reflns_limit_l_max 27
_diffrn_reflns_limit_l_min -26
_diffrn_reflns_number 47151
_diffrn_reflns_theta_full 28.32
_diffrn_reflns_theta_max 28.32
_diffrn_reflns_theta_min 1.62
_exptl_absorpt_coefficient_mu 0.077
_exptl_absorpt_correction_T_max 1.000
_exptl_absorpt_correction_T_min 0.8991
_exptl_absorpt_correction_type empirical
_exptl_absorpt_process_details sadabs
_exptl_crystal_colour colorless
_exptl_crystal_density_diffrn 1.231
_exptl_crystal_density_method 'not measured'
_exptl_crystal_description plate
_exptl_crystal_F_000 1616
_exptl_crystal_size_max 0.2
_exptl_crystal_size_mid 0.1
_exptl_crystal_size_min 0.08
_refine_diff_density_max 0.351
_refine_diff_density_min -0.185
_refine_diff_density_rms 0.044
_refine_ls_extinction_method none
_refine_ls_goodness_of_fit_ref 1.004
_refine_ls_hydrogen_treatment mixed
_refine_ls_matrix_type full
_refine_ls_number_parameters 529
_refine_ls_number_reflns 9916
_refine_ls_number_restraints 0
_refine_ls_restrained_S_all 1.004
_refine_ls_R_factor_all 0.1386
_refine_ls_R_factor_gt 0.0668
_refine_ls_shift/su_max 0.000
_refine_ls_shift/su_mean 0.000
_refine_ls_structure_factor_coef Fsqd
_refine_ls_weighting_details 'calc w=1/[\s^2^(Fo^2^)+(0.0884P)^2^+0.4486P] where P=(Fo^2^+2Fc^2^)/3'
_refine_ls_weighting_scheme calc
_refine_ls_wR_factor_gt 0.1559
_refine_ls_wR_factor_ref 0.1954
_reflns_number_gt 4973
_reflns_number_total 9916
_reflns_threshold_expression >2sigma(I)
_cod_data_source_file jo8b01077_si_002.cif
_cod_data_source_block raja
_cod_original_sg_symbol_H-M 'P 21/c'
_cod_database_code 4035062

loop_
_symmetry_equiv_pos_as_xyz
'x, y, z'
'-x, y+1/2, -z+1/2'
'-x, -y, -z'
'x, -y-1/2, z-1/2'

loop_
_atom_site_label
_atom_site_type_symbol
_atom_site_fract_x
_atom_site_fract_y
_atom_site_fract_z
_atom_site_U_iso_or_equiv
_atom_site_adp_type
_atom_site_occupancy
_atom_site_symmetry_multiplicity
_atom_site_calc_flag
_atom_site_refinement_flags
O4 O 0.80074(13) 0.93567(9) -0.05268(7) 0.0657(5) Uani 1 1 d .
N1 N 0.18089(14) 0.89419(10) 0.01537(8) 0.0501(4) Uani 1 1 d .
H1 H 0.1787 0.9460 0.0265 0.060 Uiso 1 1 calc R
N2 N 0.69920(14) 0.89853(10) 0.02439(8) 0.0528(5) Uani 1 1 d .
H2 H 0.7023 0.9495 0.0380 0.063 Uiso 1 1 calc R
O2 O 0.28095(13) 0.93117(9) -0.06265(8) 0.0647(4) Uani 1 1 d .
C5 C 0.12849(15) 0.83754(13) 0.05016(10) 0.0452(5) Uani 1 1 d .
C6 C 0.23591(15) 0.78657(12) -0.05473(9) 0.0421(5) Uani 1 1 d .
C7 C 0.21375(19) 0.62260(14) -0.10163(11) 0.0598(6) Uani 1 1 d .
H7 H 0.2065 0.5688 -0.1190 0.072 Uiso 1 1 calc R
C8 C 0.64290(16) 0.84231(13) 0.05733(10) 0.0476(5) Uani 1 1 d .
C9 C 0.63973(16) 0.75993(13) 0.04047(10) 0.0479(5) Uani 1 1 d .
C10 C 0.17162(15) 0.72802(12) -0.02416(9) 0.0439(5) Uani 1 1 d .
C11 C 0.69518(16) 0.73146(12) -0.01327(10) 0.0469(5) Uani 1 1 d .
C12 C 0.29334(16) 0.76074(13) -0.10544(10) 0.0464(5) Uani 1 1 d .
C13 C 0.12186(15) 0.75562(13) 0.03254(9) 0.0450(5) Uani 1 1 d .
C14 C 0.23588(16) 0.87475(13) -0.03521(10) 0.0460(5) Uani 1 1 d .
C15 C 0.74452(15) 0.79266(12) -0.05039(9) 0.0451(5) Uani 1 1 d .
C16 C 0.58593(18) 0.87861(13) 0.10977(11) 0.0519(5) Uani 1 1 d .
O3 O 0.83564(15) 0.66739(10) -0.17761(8) 0.0785(5) Uani 1 1 d .
O1 O 0.33808(16) 0.65765(10) -0.17602(9) 0.0818(6) Uani 1 1 d .
C19 C 0.56928(16) 0.70435(12) 0.07469(10) 0.0467(5) Uani 1 1 d .
C20 C 0.79026(16) 0.76971(13) -0.10675(10) 0.0503(5) Uani 1 1 d .
C21 C 0.75021(17) 0.87991(13) -0.02789(10) 0.0479(5) Uani 1 1 d .
C22 C 0.28164(19) 0.67879(14) -0.12589(11) 0.0569(6) Uani 1 1 d .
C23 C 0.06928(16) 0.69826(12) 0.07588(10) 0.0459(5) Uani 1 1 d .
C24 C 0.15663(17) 0.64547(13) -0.05186(10) 0.0517(5) Uani 1 1 d .
C25 C 0.7518(2) 0.62455(15) -0.08464(12) 0.0671(7) Uani 1 1 d .
H25 H 0.7579 0.5686 -0.0961 0.080 Uiso 1 1 calc R
C26 C 0.84649(18) 0.81626(14) -0.15777(11) 0.0559(6) Uani 1 1 d .
C27 C 0.07958(17) 0.87266(13) 0.10611(10) 0.0498(5) Uani 1 1 d .
C28 C 0.59708(18) 0.67863(14) 0.13890(11) 0.0597(6) Uani 1 1 d .
H28 H 0.6613 0.6964 0.1619 0.072 Uiso 1 1 calc R
C29 C 0.36552(18) 0.80458(14) -0.14974(11) 0.0571(6) Uani 1 1 d .
C30 C 0.70430(18) 0.64489(14) -0.03021(12) 0.0589(6) Uani 1 1 d .
C31 C 0.79028(19) 0.68558(15) -0.12228(12) 0.0619(6) Uani 1 1 d .
C32 C 0.47187(18) 0.67871(14) 0.04299(12) 0.0640(6) Uani 1 1 d .
H32 H 0.4503 0.6967 0.0004 0.077 Uiso 1 1 calc R
C33 C -0.01166(19) 0.92122(15) 0.09434(12) 0.0644(6) Uani 1 1 d .
H33 H -0.0383 0.9356 0.0516 0.077 Uiso 1 1 calc R
C34 C -0.03934(17) 0.69926(15) 0.07722(12) 0.0644(6) Uani 1 1 d .
H34 H -0.0821 0.7338 0.0484 0.077 Uiso 1 1 calc R
C35 C -0.0252(2) 0.59771(17) 0.16266(13) 0.0758(8) Uani 1 1 d .
H35 H -0.0570 0.5637 0.1913 0.091 Uiso 1 1 calc R
C36 C 0.12974(19) 0.64634(15) 0.11969(12) 0.0643(6) Uani 1 1 d .
H36 H 0.2035 0.6453 0.1205 0.077 Uiso 1 1 calc R
C37 C 0.1204(2) 0.85458(16) 0.17017(11) 0.0677(7) Uani 1 1 d .
H37 H 0.1833 0.8241 0.1790 0.081 Uiso 1 1 calc R
C38 C 0.0769(2) 0.58275(15) -0.03296(14) 0.0801(8) Uani 1 1 d .
H38A H 0.0663 0.5396 -0.0656 0.120 Uiso 1 1 calc R
H38B H 0.0102 0.6104 -0.0297 0.120 Uiso 1 1 calc R
H38C H 0.1033 0.5582 0.0085 0.120 Uiso 1 1 calc R
C39 C 0.5308(2) 0.62706(16) 0.16902(12) 0.0750(7) Uani 1 1 d .
H39 H 0.5508 0.6100 0.2120 0.090 Uiso 1 1 calc R
C40 C 0.4353(2) 0.60070(17) 0.13589(14) 0.0763(8) Uani 1 1 d .
H40 H 0.3910 0.5652 0.1560 0.092 Uiso 1 1 calc R
C41 C 0.2989(2) 0.85723(19) -0.20073(12) 0.0850(8) Uani 1 1 d .
H41A H 0.2697 0.9041 -0.1799 0.127 Uiso 1 1 calc R
H41B H 0.2418 0.8239 -0.2225 0.127 Uiso 1 1 calc R
H41C H 0.3430 0.8771 -0.2322 0.127 Uiso 1 1 calc R
C42 C -0.0244(3) 0.92714(18) 0.20848(15) 0.0848(9) Uani 1 1 d .
H42 H -0.0609 0.9437 0.2428 0.102 Uiso 1 1 calc R
C43 C 0.46051(19) 0.85355(18) -0.11615(14) 0.0791(8) Uani 1 1 d .
H43A H 0.5115 0.8620 -0.1463 0.119 Uiso 1 1 calc R
H43B H 0.4933 0.8227 -0.0789 0.119 Uiso 1 1 calc R
H43C H 0.4367 0.9069 -0.1021 0.119 Uiso 1 1 calc R
C44 C 0.0831(2) 0.59617(16) 0.16215(13) 0.0763(8) Uani 1 1 d .
H44 H 0.1252 0.5610 0.1907 0.092 Uiso 1 1 calc R
C45 C 0.0676(3) 0.88184(19) 0.22105(13) 0.0844(8) Uani 1 1 d .
H45 H 0.0949 0.8692 0.2640 0.101 Uiso 1 1 calc R
C46 C 0.6374(2) 0.88908(16) 0.17249(12) 0.0718(7) Uani 1 1 d .
H46 H 0.7097 0.8768 0.1818 0.086 Uiso 1 1 calc R
C47 C 0.40610(19) 0.62708(16) 0.07321(14) 0.0733(7) Uani 1 1 d .
H47 H 0.3411 0.6100 0.0507 0.088 Uiso 1 1 calc R
C48 C 0.7863(2) 0.89068(19) -0.19114(12) 0.0818(8) Uani 1 1 d .
H48A H 0.7957 0.9387 -0.1629 0.123 Uiso 1 1 calc R
H48B H 0.7117 0.8774 -0.2000 0.123 Uiso 1 1 calc R
H48C H 0.8138 0.9028 -0.2315 0.123 Uiso 1 1 calc R
C49 C 0.4796(2) 0.89989(18) 0.09692(14) 0.0789(8) Uani 1 1 d .
H49 H 0.4444 0.8947 0.0546 0.095 Uiso 1 1 calc R
C50 C 0.4094(3) 0.72648(17) -0.18154(16) 0.0987(10) Uani 1 1 d .
H50A H 0.4150 0.7375 -0.2273 0.118 Uiso 1 1 calc R
H50B H 0.4799 0.7129 -0.1596 0.118 Uiso 1 1 calc R
C51 C -0.0857(2) 0.64978(17) 0.12057(15) 0.0773(8) Uani 1 1 d .
H51 H -0.1592 0.6520 0.1211 0.093 Uiso 1 1 calc R
C52 C -0.0634(2) 0.94839(17) 0.14542(16) 0.0805(8) Uani 1 1 d .
H52 H -0.1246 0.9811 0.1371 0.097 Uiso 1 1 calc R
C53 C 0.4748(3) 0.93646(17) 0.20824(17) 0.0922(10) Uani 1 1 d .
H53 H 0.4370 0.9543 0.2416 0.111 Uiso 1 1 calc R
C54 C 0.5812(3) 0.91784(18) 0.22152(13) 0.0902(9) Uani 1 1 d .
H54 H 0.6161 0.9246 0.2638 0.108 Uiso 1 1 calc R
C55 C 0.6706(3) 0.57141(15) 0.00924(14) 0.0886(9) Uani 1 1 d .
H55A H 0.7090 0.5222 -0.0008 0.133 Uiso 1 1 calc R
H55B H 0.5953 0.5620 -0.0016 0.133 Uiso 1 1 calc R
H55C H 0.6863 0.5836 0.0551 0.133 Uiso 1 1 calc R
C56 C 0.95942(19) 0.8405(2) -0.13026(14) 0.0854(9) Uani 1 1 d .
H56A H 0.9946 0.8652 -0.1642 0.128 Uiso 1 1 calc R
H56B H 0.9979 0.7915 -0.1137 0.128 Uiso 1 1 calc R
H56C H 0.9574 0.8801 -0.0954 0.128 Uiso 1 1 calc R
C57 C 0.8470(3) 0.74613(18) -0.20926(14) 0.0977(10) Uani 1 1 d .
H57A H 0.7885 0.7542 -0.2441 0.117 Uiso 1 1 calc R
H57B H 0.9135 0.7473 -0.2282 0.117 Uiso 1 1 calc R
C58 C 0.4247(3) 0.9288(2) 0.14607(18) 0.0972(10) Uani 1 1 d .
H58 H 0.3529 0.9431 0.1367 0.117 Uiso 1 1 calc R

loop_
_atom_site_aniso_label
_atom_site_aniso_U_11
_atom_site_aniso_U_22
_atom_site_aniso_U_33
_atom_site_aniso_U_23
_atom_site_aniso_U_13
_atom_site_aniso_U_12
O4 0.0957(12) 0.0452(9) 0.0640(10) -0.0074(8) 0.0403(9) -0.0139(8)
N1 0.0672(11) 0.0384(9) 0.0481(10) -0.0032(8) 0.0206(9) -0.0028(8)
N2 0.0713(12) 0.0379(10) 0.0538(11) -0.0075(8) 0.0255(9) -0.0083(8)
O2 0.0939(12) 0.0428(9) 0.0660(10) -0.0035(7) 0.0431(9) -0.0108(8)
C5 0.0493(11) 0.0463(12) 0.0420(11) 0.0019(9) 0.0135(9) -0.0023(9)
C6 0.0475(11) 0.0416(11) 0.0372(10) 0.0011(9) 0.0052(9) 0.0013(9)
C7 0.0841(16) 0.0408(12) 0.0569(14) -0.0070(10) 0.0185(13) -0.0039(11)
C8 0.0540(12) 0.0457(12) 0.0449(12) -0.0007(9) 0.0133(10) -0.0038(9)
C9 0.0554(12) 0.0425(12) 0.0466(12) -0.0004(9) 0.0093(10) -0.0030(9)
C10 0.0484(11) 0.0407(11) 0.0426(11) 0.0020(9) 0.0060(9) 0.0002(9)
C11 0.0534(12) 0.0418(12) 0.0456(12) -0.0034(9) 0.0069(9) -0.0022(9)
C12 0.0542(12) 0.0428(12) 0.0440(11) 0.0006(9) 0.0129(9) 0.0016(9)
C13 0.0493(11) 0.0448(12) 0.0421(11) 0.0038(9) 0.0104(9) -0.0013(9)
C14 0.0537(12) 0.0445(12) 0.0416(11) 0.0008(9) 0.0131(9) -0.0021(9)
C15 0.0485(11) 0.0443(12) 0.0426(11) -0.0029(9) 0.0058(9) 0.0000(9)
C16 0.0669(14) 0.0389(11) 0.0541(13) -0.0016(10) 0.0234(11) -0.0065(10)
O3 0.1134(14) 0.0595(11) 0.0704(11) -0.0149(9) 0.0415(10) 0.0043(10)
O1 0.1178(15) 0.0577(11) 0.0814(12) -0.0149(9) 0.0571(11) -0.0052(10)
C19 0.0511(12) 0.0414(11) 0.0484(12) 0.0002(9) 0.0102(10) -0.0035(9)
C20 0.0526(12) 0.0496(13) 0.0499(12) -0.0048(10) 0.0113(10) 0.0013(10)
C21 0.0570(12) 0.0416(12) 0.0472(12) -0.0028(10) 0.0143(10) -0.0032(10)
C22 0.0740(15) 0.0511(13) 0.0490(13) -0.0033(11) 0.0213(11) 0.0061(11)
C23 0.0508(12) 0.0432(12) 0.0453(12) -0.0017(9) 0.0126(9) -0.0042(9)
C24 0.0641(13) 0.0399(12) 0.0524(13) -0.0002(10) 0.0120(11) -0.0054(10)
C25 0.0888(18) 0.0432(13) 0.0726(16) -0.0119(12) 0.0232(14) -0.0007(12)
C26 0.0633(14) 0.0572(14) 0.0501(13) -0.0023(11) 0.0184(11) 0.0042(11)
C27 0.0577(13) 0.0461(12) 0.0490(13) -0.0028(10) 0.0194(10) -0.0070(10)
C28 0.0620(14) 0.0614(15) 0.0540(14) 0.0044(11) 0.0011(11) -0.0115(11)
C29 0.0701(15) 0.0539(14) 0.0521(13) 0.0003(11) 0.0259(11) 0.0003(11)
C30 0.0710(15) 0.0435(13) 0.0642(15) -0.0071(11) 0.0165(12) -0.0024(11)
C31 0.0713(15) 0.0585(15) 0.0584(15) -0.0141(12) 0.0176(12) 0.0029(12)
C32 0.0633(14) 0.0599(15) 0.0660(15) 0.0093(12) -0.0024(12) -0.0075(12)
C33 0.0669(15) 0.0639(15) 0.0658(15) -0.0026(12) 0.0210(12) 0.0042(12)
C34 0.0506(13) 0.0628(15) 0.0809(17) 0.0084(13) 0.0125(12) -0.0014(11)
C35 0.100(2) 0.0674(17) 0.0675(17) 0.0057(14) 0.0380(16) -0.0185(15)
C36 0.0573(14) 0.0659(15) 0.0703(16) 0.0201(13) 0.0099(12) -0.0036(12)
C37 0.0794(16) 0.0745(17) 0.0502(14) -0.0040(12) 0.0120(13) 0.0020(13)
C38 0.105(2) 0.0562(15) 0.0860(19) -0.0187(14) 0.0371(16) -0.0263(14)
C39 0.0911(19) 0.0765(18) 0.0577(15) 0.0159(13) 0.0110(14) -0.0165(15)
C40 0.0742(17) 0.0733(18) 0.085(2) 0.0111(15) 0.0240(15) -0.0219(14)
C41 0.108(2) 0.098(2) 0.0515(15) 0.0183(14) 0.0186(15) 0.0008(17)
C42 0.111(2) 0.0719(19) 0.084(2) -0.0229(16) 0.0597(19) -0.0197(17)
C43 0.0638(16) 0.095(2) 0.0836(19) 0.0084(16) 0.0274(14) -0.0071(14)
C44 0.0865(19) 0.0737(18) 0.0681(17) 0.0214(14) 0.0078(14) -0.0071(14)
C45 0.119(2) 0.088(2) 0.0500(15) -0.0093(14) 0.0256(16) -0.0091(19)
C46 0.0913(18) 0.0714(17) 0.0545(15) -0.0062(12) 0.0165(14) 0.0044(14)
C47 0.0573(15) 0.0720(17) 0.089(2) 0.0058(15) 0.0041(14) -0.0147(13)
C48 0.0867(18) 0.105(2) 0.0565(15) 0.0167(15) 0.0189(14) 0.0189(16)
C49 0.0666(16) 0.091(2) 0.0814(19) -0.0187(15) 0.0185(14) 0.0015(15)
C50 0.127(3) 0.0702(19) 0.115(2) -0.0125(17) 0.076(2) -0.0041(18)
C51 0.0585(15) 0.0754(18) 0.104(2) 0.0011(16) 0.0355(15) -0.0085(13)
C52 0.0807(18) 0.0717(18) 0.097(2) -0.0104(16) 0.0406(17) 0.0036(14)
C53 0.132(3) 0.0615(18) 0.099(3) -0.0100(16) 0.078(2) -0.0089(18)
C54 0.145(3) 0.079(2) 0.0515(16) -0.0086(14) 0.0306(18) 0.001(2)
C55 0.125(2) 0.0425(14) 0.106(2) -0.0019(14) 0.0469(19) -0.0011(15)
C56 0.0634(16) 0.114(2) 0.0817(19) 0.0158(17) 0.0225(14) -0.0037(16)
C57 0.147(3) 0.079(2) 0.0764(19) -0.0143(16) 0.0496(19) -0.006(2)
C58 0.085(2) 0.098(2) 0.118(3) -0.029(2) 0.050(2) -0.0033(17)

loop_
_atom_type_symbol
_atom_type_description
_atom_type_scat_dispersion_real
_atom_type_scat_dispersion_imag
_atom_type_scat_source
C C 0.0033 0.0016 'International Tables Vol C Tables 4.2.6.8 and 6.1.1.4'
H H 0.0000 0.0000 'International Tables Vol C Tables 4.2.6.8 and 6.1.1.4'
N N 0.0061 0.0033 'International Tables Vol C Tables 4.2.6.8 and 6.1.1.4'
O O 0.0106 0.0060 'International Tables Vol C Tables 4.2.6.8 and 6.1.1.4'

loop_
_geom_angle_atom_site_label_1
_geom_angle_atom_site_label_2
_geom_angle_atom_site_label_3
_geom_angle
C14 N1 C5 125.18(17)
C21 N2 C8 125.18(17)
C13 C5 N1 120.79(18)
C13 C5 C27 123.63(18)
N1 C5 C27 115.58(17)
C12 C6 C10 120.60(18)
C12 C6 C14 120.26(18)
C10 C6 C14 119.04(17)
C24 C7 C22 120.5(2)
C9 C8 N2 120.32(18)
C9 C8 C16 124.08(19)
N2 C8 C16 115.58(17)
C8 C9 C11 119.66(18)
C8 C9 C19 116.96(18)
C11 C9 C19 123.10(18)
C6 C10 C24 118.38(18)
C6 C10 C13 118.62(17)
C24 C10 C13 122.97(18)
C15 C11 C30 118.28(19)
C15 C11 C9 118.52(18)
C30 C11 C9 123.19(19)
C22 C12 C6 117.40(19)
C22 C12 C29 107.43(18)
C6 C12 C29 135.05(19)
C5 C13 C10 119.05(18)
C5 C13 C23 116.62(18)
C10 C13 C23 124.20(18)
O2 C14 N1 119.53(18)
O2 C14 C6 123.85(18)
N1 C14 C6 116.62(17)
C20 C15 C11 120.98(18)
C20 C15 C21 119.89(19)
C11 C15 C21 119.10(18)
C49 C16 C46 118.7(2)
C49 C16 C8 120.4(2)
C46 C16 C8 120.9(2)
C31 O3 C57 105.64(18)
C22 O1 C50 105.29(18)
C32 C19 C28 117.7(2)
C32 C19 C9 120.09(19)
C28 C19 C9 122.16(18)
C31 C20 C15 117.1(2)
C31 C20 C26 107.38(19)
C15 C20 C26 135.46(19)
O4 C21 N2 119.36(18)
O4 C21 C15 123.88(19)
N2 C21 C15 116.73(18)
O1 C22 C12 114.8(2)
O1 C22 C7 121.4(2)
C12 C22 C7 123.7(2)
C34 C23 C36 117.6(2)
C34 C23 C13 121.74(19)
C36 C23 C13 120.52(18)
C7 C24 C10 118.91(19)
C7 C24 C38 116.60(19)
C10 C24 C38 124.38(19)
C31 C25 C30 121.0(2)
C56 C26 C48 111.1(2)
C56 C26 C20 111.32(19)
C48 C26 C20 116.02(19)
C56 C26 C57 110.8(2)
C48 C26 C57 107.5(2)
C20 C26 C57 99.35(19)
C37 C27 C33 118.9(2)
C37 C27 C5 121.3(2)
C33 C27 C5 119.7(2)
C39 C28 C19 120.9(2)
C41 C29 C43 111.4(2)
C41 C29 C12 110.23(19)
C43 C29 C12 117.16(19)
C41 C29 C50 110.6(2)
C43 C29 C50 107.6(2)
C12 C29 C50 98.99(18)
C25 C30 C11 118.9(2)
C25 C30 C55 115.8(2)
C11 C30 C55 125.3(2)
O3 C31 C25 122.4(2)
O3 C31 C20 114.3(2)
C25 C31 C20 123.3(2)
C47 C32 C19 121.2(2)
C52 C33 C27 120.5(2)
C23 C34 C51 120.9(2)
C51 C35 C44 119.0(2)
C44 C36 C23 121.3(2)
C45 C37 C27 120.0(3)
C40 C39 C28 120.3(2)
C47 C40 C39 119.3(2)
C45 C42 C52 120.2(3)
C35 C44 C36 120.3(2)
C42 C45 C37 120.3(3)
C16 C46 C54 120.0(3)
C40 C47 C32 120.6(2)
C16 C49 C58 120.8(3)
O1 C50 C29 108.8(2)
C35 C51 C34 120.8(2)
C42 C52 C33 119.9(3)
C58 C53 C54 119.7(3)
C53 C54 C46 120.5(3)
O3 C57 C26 108.3(2)
C53 C58 C49 120.3(3)

loop_
_geom_bond_atom_site_label_1
_geom_bond_atom_site_label_2
_geom_bond_distance
O4 C21 1.242(2)
N1 C14 1.360(2)
N1 C5 1.375(2)
N2 C21 1.357(2)
N2 C8 1.376(2)
O2 C14 1.240(2)
C5 C13 1.357(3)
C5 C27 1.485(3)
C6 C12 1.408(3)
C6 C10 1.435(3)
C6 C14 1.464(3)
C7 C24 1.376(3)
C7 C22 1.378(3)
C8 C9 1.359(3)
C8 C16 1.490(3)
C9 C11 1.456(3)
C9 C19 1.495(3)
C10 C24 1.439(3)
C10 C13 1.463(3)
C11 C15 1.432(3)
C11 C30 1.433(3)
C12 C22 1.376(3)
C12 C29 1.538(3)
C13 C23 1.493(3)
C15 C20 1.410(3)
C15 C21 1.467(3)
C16 C49 1.377(3)
C16 C46 1.380(3)
O3 C31 1.370(3)
O3 C57 1.432(3)
O1 C22 1.370(3)
O1 C50 1.434(3)
C19 C32 1.379(3)
C19 C28 1.386(3)
C20 C31 1.380(3)
C20 C26 1.534(3)
C23 C34 1.375(3)
C23 C36 1.381(3)
C24 C38 1.506(3)
C25 C31 1.372(3)
C25 C30 1.376(3)
C26 C56 1.515(3)
C26 C48 1.525(3)
C26 C57 1.543(3)
C27 C37 1.384(3)
C27 C33 1.384(3)
C28 C39 1.377(3)
C29 C41 1.513(3)
C29 C43 1.522(3)
C29 C50 1.544(3)
C30 C55 1.518(3)
C32 C47 1.374(3)
C33 C52 1.377(3)
C34 C51 1.378(3)
C35 C51 1.362(4)
C35 C44 1.369(4)
C36 C44 1.373(3)
C37 C45 1.382(3)
C39 C40 1.373(3)
C40 C47 1.363(4)
C42 C45 1.365(4)
C42 C52 1.371(4)
C46 C54 1.384(4)
C49 C58 1.378(4)
C53 C58 1.359(4)
C53 C54 1.368(4)
